data_4315416
loop_
_publ_author_name
'Caleb D. Martin'
'Paul J. Ragogna'

_publ_contact_author_address
;Department of Chemistry
The University of Western Ontario
London, ON,
N6A 5B7, CANADA
;
_publ_contact_author_email pragogna@uwo.ca
_publ_contact_author_fax 1(519)6613022
_publ_contact_author_name 'Paul J. Ragogna'
_publ_contact_author_phone 1(519)6612111x87048
_publ_section_title
;
 Reactions of \a-Diimine Ligands with the in Situ Generated "S(OTf)2"
 Synthon
;
_journal_name_full 'Inorganic Chemistry'
_journal_page_first 4324
_journal_page_last 4330
_journal_paper_doi 10.1021/ic100320u
_journal_volume 49
_journal_year 2010
_chemical_formula_sum 'C28 H20 F6 N2 O8 S3'
_chemical_formula_weight 722.64
_chemical_name_systematic
; 
 ? 
;
_space_group_IT_number 61
_symmetry_cell_setting orthorhombic
_symmetry_space_group_name_Hall '-P 2ac 2ab'
_symmetry_space_group_name_H-M 'P b c a'
_atom_sites_solution_hydrogens geom
_atom_sites_solution_primary direct
_atom_sites_solution_secondary difmap
_audit_creation_method SHELXL-97
_cell_angle_alpha 90.00
_cell_angle_beta 90.00
_cell_angle_gamma 90.00
_cell_formula_units_Z 8
_cell_length_a 18.324(4)
_cell_length_b 13.677(3)
_cell_length_c 23.463(5)
_cell_measurement_reflns_used 21726
_cell_measurement_temperature 150(2)
_cell_measurement_theta_max 27.48
_cell_measurement_theta_min 1.00
_cell_volume 5880(2)
_computing_cell_refinement 'DENZO-SMN (Otwinowski & Minor, 1997)'
_computing_data_collection 'COLLECT (Nonius, 1997-2001)'
_computing_data_reduction DENZO-SMN
_computing_molecular_graphics 'SHELXTL/PC (Sheldrick, 2001)'
_computing_publication_material SHELXTL/PC
_computing_structure_refinement 'SHELXL-97 (Sheldrick, 1997)'
_computing_structure_solution 'SHELXS-97 (Sheldrick, 1990)'
_diffrn_ambient_temperature 150(2)
_diffrn_measured_fraction_theta_full .998
_diffrn_measured_fraction_theta_max .998
_diffrn_measurement_device_type 'Nonius Kappa-CCD'
_diffrn_measurement_method '\f scans, and \w scans'
_diffrn_radiation_monochromator graphite
_diffrn_radiation_source 'fine-focus sealed tube'
_diffrn_radiation_type MoK\a
_diffrn_radiation_wavelength 0.71073
_diffrn_reflns_av_R_equivalents 0.0646
_diffrn_reflns_av_sigmaI/netI 0.0724
_diffrn_reflns_limit_h_max 23
_diffrn_reflns_limit_h_min -23
_diffrn_reflns_limit_k_max 17
_diffrn_reflns_limit_k_min -17
_diffrn_reflns_limit_l_max 30
_diffrn_reflns_limit_l_min -30
_diffrn_reflns_number 12768
_diffrn_reflns_theta_full 27.51
_diffrn_reflns_theta_max 27.51
_diffrn_reflns_theta_min 2.05
_exptl_absorpt_coefficient_mu 0.345
_exptl_absorpt_correction_T_max 0.9597
_exptl_absorpt_correction_T_min 0.9404
_exptl_absorpt_correction_type multi-scan
_exptl_absorpt_process_details 'DENZO-SMN (Otwinowski & Minor, 1997)'
_exptl_crystal_colour red
_exptl_crystal_density_diffrn 1.633
_exptl_crystal_density_method 'not measured'
_exptl_crystal_description block
_exptl_crystal_F_000 2944
_exptl_crystal_size_max 0.18
_exptl_crystal_size_mid 0.15
_exptl_crystal_size_min 0.12
_refine_diff_density_max .356
_refine_diff_density_min -.670
_refine_diff_density_rms .091
_refine_ls_extinction_method none
_refine_ls_goodness_of_fit_ref 1.017
_refine_ls_hydrogen_treatment constr
_refine_ls_matrix_type full
_refine_ls_number_parameters 424
_refine_ls_number_reflns 6761
_refine_ls_number_restraints 0
_refine_ls_restrained_S_all 1.017
_refine_ls_R_factor_all 0.1199
_refine_ls_R_factor_gt 0.0601
_refine_ls_shift/su_max 0.002
_refine_ls_shift/su_mean 0.000
_refine_ls_structure_factor_coef Fsqd
_refine_ls_weighting_details 'calc w=1/[\s^2^(Fo^2^)+(0.0953P)^2^+0.0000P] where P=(Fo^2^+2Fc^2^)/3'
_refine_ls_weighting_scheme calc
_refine_ls_wR_factor_gt 0.1439
_refine_ls_wR_factor_ref 0.1749
_reflns_number_gt 3942
_reflns_number_total 6761
_reflns_threshold_expression >2sigma(I)
_cod_data_source_file ic100320u_si_001_2.cif
_cod_data_source_block 14
_cod_database_code 4315416

loop_
_symmetry_equiv_pos_as_xyz
'x, y, z'
'-x+1/2, -y, z+1/2'
'-x, y+1/2, -z+1/2'
'x+1/2, -y+1/2, -z'
'-x, -y, -z'
'x-1/2, y, -z-1/2'
'x, -y-1/2, z-1/2'
'-x-1/2, y-1/2, z'

loop_
_atom_site_label
_atom_site_type_symbol
_atom_site_fract_x
_atom_site_fract_y
_atom_site_fract_z
_atom_site_U_iso_or_equiv
_atom_site_adp_type
_atom_site_occupancy
_atom_site_symmetry_multiplicity
_atom_site_calc_flag
_atom_site_refinement_flags
_atom_site_disorder_assembly
_atom_site_disorder_group
S1 S 0.17412(4) 0.91972(5) 0.13022(3) 0.0286(2) Uani 1 1 d . . .
S2 S 0.15974(4) 1.14910(5) 0.16095(4) 0.0305(2) Uani 1 1 d . . .
N1 N 0.15608(13) 0.84277(17) 0.18565(11) 0.0264(6) Uani 1 1 d . . .
O8 O 0.16623(13) 1.13678(16) 0.10041(10) 0.0413(6) Uani 1 1 d . . .
O7 O 0.17670(12) 1.06216(14) 0.19378(9) 0.0332(5) Uani 1 1 d . . .
O1 O 0.11578(11) 0.93779(17) 0.41242(10) 0.0383(6) Uani 1 1 d . . .
N2 N 0.17428(13) 0.82307(17) 0.08442(11) 0.0262(6) Uani 1 1 d . . .
F6 F 0.02551(11) 1.08582(15) 0.15654(11) 0.0620(7) Uani 1 1 d . . .
O2 O 0.23503(12) 0.91345(16) -0.13997(9) 0.0385(6) Uani 1 1 d . . .
C78 C 0.16228(16) 0.5794(2) 0.04692(14) 0.0282(7) Uani 1 1 d . . .
H78A H 0.1709 0.6087 0.0108 0.034 Uiso 1 1 calc R . .
C31 C 0.14505(16) 0.8741(2) 0.24407(13) 0.0251(7) Uani 1 1 d . . .
C77 C 0.15671(16) 0.6352(2) 0.09536(13) 0.0266(7) Uani 1 1 d . . .
F5 F 0.03647(11) 1.24054(15) 0.14357(13) 0.0726(8) Uani 1 1 d . . .
C41 C 0.18949(16) 0.8433(2) 0.02570(13) 0.0256(7) Uani 1 1 d . . .
C72 C 0.12812(16) 0.6210(2) 0.24938(14) 0.0302(7) Uani 1 1 d . . .
H72A H 0.1253 0.6641 0.2810 0.036 Uiso 1 1 calc R . .
C46 C 0.24127(17) 0.7877(2) -0.00238(13) 0.0279(7) Uani 1 1 d . . .
H46A H 0.2651 0.7353 0.0166 0.033 Uiso 1 1 calc R . .
C76 C 0.14358(16) 0.5900(2) 0.14883(13) 0.0252(7) Uani 1 1 d . . .
O6 O 0.19086(12) 1.23711(15) 0.18354(11) 0.0432(6) Uani 1 1 d . . .
C33 C 0.19032(17) 0.8845(2) 0.33838(14) 0.0308(7) Uani 1 1 d . . .
H33A H 0.2287 0.8768 0.3652 0.037 Uiso 1 1 calc R . .
C2 C 0.16280(16) 0.7381(2) 0.11004(14) 0.0261(7) Uani 1 1 d . . .
C45 C 0.25783(17) 0.8097(2) -0.05850(13) 0.0289(7) Uani 1 1 d . . .
H45A H 0.2929 0.7719 -0.0786 0.035 Uiso 1 1 calc R . .
C42 C 0.15514(17) 0.9224(2) -0.00040(13) 0.0319(8) Uani 1 1 d . . .
H42A H 0.1208 0.9611 0.0199 0.038 Uiso 1 1 calc R . .
C44 C 0.22265(17) 0.8877(2) -0.08548(14) 0.0300(7) Uani 1 1 d . . .
C80 C 0.14278(17) 0.4333(2) 0.10436(14) 0.0311(7) Uani 1 1 d . . .
H80A H 0.1382 0.3642 0.1061 0.037 Uiso 1 1 calc R . .
C73 C 0.12107(17) 0.5191(2) 0.25675(14) 0.0322(7) Uani 1 1 d . . .
H73A H 0.1131 0.4937 0.2939 0.039 Uiso 1 1 calc R . .
C75 C 0.13706(16) 0.4890(2) 0.15557(14) 0.0285(7) Uani 1 1 d . . .
C32 C 0.20187(17) 0.8622(2) 0.28186(13) 0.0293(7) Uani 1 1 d . . .
H32A H 0.2480 0.8392 0.2692 0.035 Uiso 1 1 calc R . .
C74 C 0.12541(17) 0.4560(2) 0.21182(15) 0.0327(8) Uani 1 1 d . . .
H74A H 0.1204 0.3878 0.2186 0.039 Uiso 1 1 calc R . .
C34 C 0.12282(17) 0.9181(2) 0.35609(14) 0.0287(7) Uani 1 1 d . . .
C1 C 0.15185(15) 0.7504(2) 0.16919(13) 0.0250(7) Uani 1 1 d . . .
C79 C 0.15476(17) 0.4774(2) 0.05254(14) 0.0316(8) Uani 1 1 d . . .
H79A H 0.1581 0.4378 0.0194 0.038 Uiso 1 1 calc R . .
C35 C 0.06631(17) 0.9311(2) 0.31663(14) 0.0339(8) Uani 1 1 d . . .
H35A H 0.0203 0.9555 0.3288 0.041 Uiso 1 1 calc R . .
C43 C 0.17184(18) 0.9431(2) -0.05590(14) 0.0345(8) Uani 1 1 d . . .
H43A H 0.1483 0.9962 -0.0745 0.041 Uiso 1 1 calc R . .
C71 C 0.13911(17) 0.6561(2) 0.19550(14) 0.0272(7) Uani 1 1 d . . .
F4 F 0.04842(13) 1.17893(19) 0.22773(12) 0.0800(8) Uani 1 1 d . . .
C36 C 0.07773(16) 0.9083(2) 0.26009(14) 0.0302(7) Uani 1 1 d . . .
H36A H 0.0398 0.9160 0.2328 0.036 Uiso 1 1 calc R . .
C47 C 0.2940(2) 0.8670(2) -0.16953(14) 0.0397(9) Uani 1 1 d . . .
H47A H 0.2967 0.8925 -0.2085 0.060 Uiso 1 1 calc R . .
H47B H 0.2856 0.7963 -0.1707 0.060 Uiso 1 1 calc R . .
H47C H 0.3399 0.8805 -0.1496 0.060 Uiso 1 1 calc R . .
C6 C 0.0626(2) 1.1642(2) 0.17297(19) 0.0465(10) Uani 1 1 d . . .
C37 C 0.04413(19) 0.9625(3) 0.43263(15) 0.0463(9) Uani 1 1 d . . .
H37A H 0.0461 0.9751 0.4737 0.069 Uiso 1 1 calc R . .
H37B H 0.0107 0.9080 0.4251 0.069 Uiso 1 1 calc R . .
H37C H 0.0267 1.0211 0.4128 0.069 Uiso 1 1 calc R . .
S3 S 0.04018(5) 0.29593(7) 0.39194(4) 0.0432(3) Uani 1 1 d . . .
F3 F -0.03102(11) 0.25794(16) 0.48628(10) 0.0586(6) Uani 1 1 d . . .
O5 O 0.11227(12) 0.33322(17) 0.38145(11) 0.0479(7) Uani 1 1 d . . .
F2 F 0.08365(12) 0.2341(2) 0.49196(11) 0.0761(8) Uani 1 1 d . . .
O4 O 0.02836(17) 0.19669(19) 0.37647(12) 0.0678(9) Uani 1 1 d . . .
F1 F 0.04070(15) 0.38019(18) 0.49192(11) 0.0829(8) Uani 1 1 d . . .
O3 O -0.01770(14) 0.3605(2) 0.37635(12) 0.0657(9) Uani 1 1 d . . .
C5 C 0.03350(19) 0.2924(3) 0.46919(18) 0.0473(10) Uani 1 1 d . . .

loop_
_atom_site_aniso_label
_atom_site_aniso_U_11
_atom_site_aniso_U_22
_atom_site_aniso_U_33
_atom_site_aniso_U_23
_atom_site_aniso_U_13
_atom_site_aniso_U_12
S1 0.0326(4) 0.0269(4) 0.0262(5) -0.0023(3) 0.0024(3) -0.0013(3)
S2 0.0292(4) 0.0268(4) 0.0355(5) 0.0015(4) 0.0007(4) 0.0003(3)
N1 0.0253(14) 0.0270(14) 0.0270(15) -0.0020(11) 0.0005(11) 0.0006(10)
O8 0.0458(15) 0.0502(15) 0.0281(14) 0.0093(11) 0.0029(11) 0.0031(11)
O7 0.0436(13) 0.0262(11) 0.0296(13) 0.0036(10) -0.0026(10) 0.0018(10)
O1 0.0317(13) 0.0603(15) 0.0231(13) -0.0068(11) 0.0015(10) 0.0066(11)
N2 0.0278(14) 0.0283(14) 0.0227(14) -0.0002(11) 0.0040(11) -0.0008(11)
F6 0.0377(12) 0.0495(13) 0.099(2) -0.0015(12) -0.0010(13) -0.0140(10)
O2 0.0440(14) 0.0485(14) 0.0230(12) 0.0054(10) 0.0053(10) 0.0036(11)
C78 0.0269(16) 0.0289(17) 0.0288(18) -0.0021(14) -0.0008(13) 0.0000(13)
C31 0.0315(17) 0.0243(15) 0.0197(17) -0.0016(13) 0.0008(13) -0.0036(13)
C77 0.0246(16) 0.0268(16) 0.0285(19) -0.0028(14) -0.0020(13) 0.0031(13)
F5 0.0403(13) 0.0473(13) 0.130(2) 0.0152(14) -0.0088(14) 0.0079(11)
C41 0.0285(16) 0.0266(16) 0.0215(17) -0.0020(13) 0.0008(13) -0.0019(13)
C72 0.0279(17) 0.0344(17) 0.0282(19) 0.0026(14) 0.0018(14) 0.0005(14)
C46 0.0299(16) 0.0281(16) 0.0258(17) 0.0011(13) -0.0003(14) -0.0003(13)
C76 0.0222(15) 0.0265(16) 0.0268(18) -0.0031(13) 0.0004(13) 0.0021(12)
O6 0.0380(13) 0.0238(12) 0.0676(19) -0.0055(11) -0.0070(12) -0.0052(10)
C33 0.0307(17) 0.0328(17) 0.0290(19) -0.0013(15) -0.0036(14) 0.0023(14)
C2 0.0229(15) 0.0264(16) 0.0289(18) 0.0001(14) 0.0031(13) 0.0012(13)
C45 0.0311(17) 0.0316(17) 0.0241(17) -0.0018(14) 0.0028(14) -0.0017(14)
C42 0.0340(18) 0.0365(19) 0.0252(18) 0.0024(14) 0.0027(14) 0.0057(15)
C44 0.0352(18) 0.0339(17) 0.0210(17) 0.0016(14) 0.0030(14) -0.0041(14)
C80 0.0295(17) 0.0240(16) 0.040(2) -0.0018(14) -0.0024(15) 0.0016(14)
C73 0.0303(18) 0.0343(18) 0.032(2) 0.0059(15) -0.0010(14) 0.0007(14)
C75 0.0227(16) 0.0293(17) 0.034(2) -0.0002(14) 0.0000(14) 0.0008(13)
C32 0.0302(17) 0.0298(17) 0.0279(18) -0.0002(14) 0.0014(14) 0.0054(14)
C74 0.0313(18) 0.0278(17) 0.039(2) 0.0038(15) -0.0001(15) 0.0013(14)
C34 0.0318(17) 0.0298(17) 0.0247(18) -0.0016(14) 0.0006(14) 0.0011(14)
C1 0.0248(15) 0.0260(16) 0.0243(17) -0.0032(13) 0.0000(13) 0.0030(13)
C79 0.0308(18) 0.0310(17) 0.033(2) -0.0089(15) -0.0015(15) 0.0021(14)
C35 0.0274(17) 0.0451(19) 0.0291(19) -0.0045(15) 0.0041(15) 0.0020(15)
C43 0.0348(18) 0.0399(19) 0.0288(19) 0.0061(15) 0.0010(15) 0.0078(15)
C71 0.0270(16) 0.0270(16) 0.0277(18) 0.0005(14) -0.0007(14) 0.0011(13)
F4 0.0592(16) 0.100(2) 0.081(2) -0.0245(16) 0.0330(15) 0.0005(14)
C36 0.0259(16) 0.0361(17) 0.0286(19) -0.0026(14) -0.0014(14) 0.0008(14)
C47 0.047(2) 0.042(2) 0.030(2) -0.0032(16) 0.0103(16) -0.0051(17)
C6 0.042(2) 0.035(2) 0.063(3) -0.0028(19) 0.005(2) -0.0038(17)
C37 0.0338(19) 0.070(2) 0.035(2) -0.0074(19) 0.0044(16) 0.0091(18)
S3 0.0363(5) 0.0439(5) 0.0493(6) 0.0038(4) -0.0090(4) -0.0038(4)
F3 0.0415(13) 0.0731(15) 0.0611(16) 0.0086(12) 0.0026(11) 0.0013(11)
O5 0.0309(14) 0.0495(15) 0.0633(19) 0.0057(13) 0.0001(12) -0.0036(11)
F2 0.0489(14) 0.117(2) 0.0623(17) 0.0293(15) -0.0054(12) 0.0268(14)
O4 0.088(2) 0.0459(16) 0.069(2) -0.0169(14) 0.0139(17) -0.0236(15)
F1 0.095(2) 0.0770(17) 0.077(2) -0.0332(15) 0.0015(16) -0.0208(15)
O3 0.0365(15) 0.086(2) 0.075(2) 0.0331(16) -0.0111(14) 0.0092(14)
C5 0.032(2) 0.050(2) 0.059(3) 0.000(2) -0.0082(18) -0.0007(17)

loop_
_atom_type_symbol
_atom_type_description
_atom_type_scat_dispersion_real
_atom_type_scat_dispersion_imag
_atom_type_scat_source
C C .0033 .0016 'International Tables Vol C Tables 4.2.6.8 and 6.1.1.4'
H H .0000 .0000 'International Tables Vol C Tables 4.2.6.8 and 6.1.1.4'
N N .0061 .0033 'International Tables Vol C Tables 4.2.6.8 and 6.1.1.4'
O O .0106 .0060 'International Tables Vol C Tables 4.2.6.8 and 6.1.1.4'
F F .0171 .0103 'International Tables Vol C Tables 4.2.6.8 and 6.1.1.4'
S S .1246 .1234 'International Tables Vol C Tables 4.2.6.8 and 6.1.1.4'

loop_
_geom_angle_atom_site_label_1
_geom_angle_atom_site_label_2
_geom_angle_atom_site_label_3
_geom_angle
_geom_angle_site_symmetry_1
_geom_angle_site_symmetry_3
_geom_angle_publ_flag
N2 S1 N1 90.15(12) . . ?
N2 S1 O7 177.93(11) . . ?
N1 S1 O7 91.73(10) . . ?
N2 S1 O8 127.59(10) . . ?
N1 S1 O8 139.95(10) . . ?
O7 S1 O8 50.82(7) . . ?
N2 S1 O3 77.06(9) . . ?
N1 S1 O3 16.15(9) . . ?
O7 S1 O3 104.93(6) . . ?
O8 S1 O3 147.33(5) . . ?
O6 S2 O8 115.56(14) . . ?
O6 S2 O7 114.01(14) . . ?
O8 S2 O7 114.30(13) . . ?
O6 S2 C6 103.72(15) . . ?
O8 S2 C6 104.40(17) . . ?
O7 S2 C6 102.77(16) . . ?
C1 N1 C31 123.4(2) . . ?
C1 N1 S1 112.2(2) . . ?
C31 N1 S1 124.43(19) . . ?
S2 O8 S1 83.76(10) . . ?
S2 O7 S1 108.91(12) . . ?
C34 O1 C37 117.1(2) . . ?
C2 N2 C41 129.6(3) . . ?
C2 N2 S1 113.2(2) . . ?
C41 N2 S1 117.18(19) . . ?
C44 O2 C47 118.1(2) . . ?
C77 C78 C79 117.8(3) . . ?
C77 C78 H78A 121.1 . . ?
C79 C78 H78A 121.1 . . ?
C36 C31 C32 122.9(3) . . ?
C36 C31 N1 119.0(3) . . ?
C32 C31 N1 117.9(3) . . ?
C78 C77 C76 120.2(3) . . ?
C78 C77 C2 136.8(3) . . ?
C76 C77 C2 103.0(3) . . ?
C46 C41 C42 121.8(3) . . ?
C46 C41 N2 119.0(3) . . ?
C42 C41 N2 119.0(3) . . ?
C71 C72 C73 118.3(3) . . ?
C71 C72 H72A 120.9 . . ?
C73 C72 H72A 120.9 . . ?
C41 C46 C45 118.9(3) . . ?
C41 C46 H46A 120.5 . . ?
C45 C46 H46A 120.5 . . ?
C75 C76 C77 123.0(3) . . ?
C75 C76 C71 122.5(3) . . ?
C77 C76 C71 114.5(3) . . ?
C32 C33 C34 120.0(3) . . ?
C32 C33 H33A 120.0 . . ?
C34 C33 H33A 120.0 . . ?
N2 C2 C1 111.4(3) . . ?
N2 C2 C77 138.9(3) . . ?
C1 C2 C77 109.7(3) . . ?
C46 C45 C44 119.7(3) . . ?
C46 C45 H45A 120.2 . . ?
C44 C45 H45A 120.2 . . ?
C43 C42 C41 118.6(3) . . ?
C43 C42 H42A 120.7 . . ?
C41 C42 H42A 120.7 . . ?
O2 C44 C43 116.5(3) . . ?
O2 C44 C45 123.5(3) . . ?
C43 C44 C45 120.0(3) . . ?
C79 C80 C75 121.5(3) . . ?
C79 C80 H80A 119.3 . . ?
C75 C80 H80A 119.3 . . ?
C74 C73 C72 121.7(3) . . ?
C74 C73 H73A 119.2 . . ?
C72 C73 H73A 119.2 . . ?
C76 C75 C74 115.8(3) . . ?
C76 C75 C80 115.3(3) . . ?
C74 C75 C80 128.9(3) . . ?
C33 C32 C31 118.5(3) . . ?
C33 C32 H32A 120.7 . . ?
C31 C32 H32A 120.7 . . ?
C73 C74 C75 121.9(3) . . ?
C73 C74 H74A 119.0 . . ?
C75 C74 H74A 119.0 . . ?
O1 C34 C33 116.4(3) . . ?
O1 C34 C35 123.3(3) . . ?
C33 C34 C35 120.3(3) . . ?
N1 C1 C2 113.1(3) . . ?
N1 C1 C71 137.3(3) . . ?
C2 C1 C71 109.6(3) . . ?
C80 C79 C78 122.2(3) . . ?
C80 C79 H79A 118.9 . . ?
C78 C79 H79A 118.9 . . ?
C36 C35 C34 119.7(3) . . ?
C36 C35 H35A 120.2 . . ?
C34 C35 H35A 120.2 . . ?
C42 C43 C44 120.9(3) . . ?
C42 C43 H43A 119.5 . . ?
C44 C43 H43A 119.5 . . ?
C72 C71 C76 119.8(3) . . ?
C72 C71 C1 136.9(3) . . ?
C76 C71 C1 103.2(3) . . ?
C31 C36 C35 118.5(3) . . ?
C31 C36 H36A 120.7 . . ?
C35 C36 H36A 120.7 . . ?
O2 C47 H47A 109.5 . . ?
O2 C47 H47B 109.5 . . ?
H47A C47 H47B 109.5 . . ?
O2 C47 H47C 109.5 . . ?
H47A C47 H47C 109.5 . . ?
H47B C47 H47C 109.5 . . ?
F4 C6 F6 107.7(3) . . ?
F4 C6 F5 108.1(3) . . ?
F6 C6 F5 107.2(3) . . ?
F4 C6 S2 111.1(3) . . ?
F6 C6 S2 111.5(2) . . ?
F5 C6 S2 111.1(3) . . ?
O1 C37 H37A 109.5 . . ?
O1 C37 H37B 109.5 . . ?
H37A C37 H37B 109.5 . . ?
O1 C37 H37C 109.5 . . ?
H37A C37 H37C 109.5 . . ?
H37B C37 H37C 109.5 . . ?
O4 S3 O3 114.31(19) . . ?
O4 S3 O5 115.79(17) . . ?
O3 S3 O5 114.82(16) . . ?
O4 S3 C5 102.65(18) . . ?
O3 S3 C5 102.82(18) . . ?
O5 S3 C5 104.01(16) . . ?
S3 O3 S1 110.63(12) . . ?
F1 C5 F2 108.3(3) . . ?
F1 C5 F3 106.8(3) . . ?
F2 C5 F3 106.3(3) . . ?
F1 C5 S3 111.8(3) . . ?
F2 C5 S3 111.7(3) . . ?
F3 C5 S3 111.6(3) . . ?

loop_
_geom_bond_atom_site_label_1
_geom_bond_atom_site_label_2
_geom_bond_distance
_geom_bond_site_symmetry_2
_geom_bond_publ_flag
S1 N2 1.704(3) . ?
S1 N1 1.705(3) . ?
S1 O7 2.454(2) . ?
S1 O8 3.053(2) . ?
S1 O3 10.208(3) . ?
S2 O6 1.433(2) . ?
S2 O8 1.435(2) . ?
S2 O7 1.450(2) . ?
S2 C6 1.813(4) . ?
N1 C1 1.323(4) . ?
N1 C31 1.450(4) . ?
O1 C34 1.355(4) . ?
O1 C37 1.436(4) . ?
N2 C2 1.325(4) . ?
N2 C41 1.433(4) . ?
F6 C6 1.327(4) . ?
O2 C44 1.345(4) . ?
O2 C47 1.432(4) . ?
C78 C77 1.372(4) . ?
C78 C79 1.408(4) . ?
C78 H78A 0.9500 . ?
C31 C36 1.372(4) . ?
C31 C32 1.377(4) . ?
C77 C76 1.419(4) . ?
C77 C2 1.454(4) . ?
F5 C6 1.340(4) . ?
C41 C46 1.383(4) . ?
C41 C42 1.393(4) . ?
C72 C71 1.367(4) . ?
C72 C73 1.411(4) . ?
C72 H72A 0.9500 . ?
C46 C45 1.384(4) . ?
C46 H46A 0.9500 . ?
C76 C75 1.396(4) . ?
C76 C71 1.422(4) . ?
C33 C32 1.377(4) . ?
C33 C34 1.383(4) . ?
C33 H33A 0.9500 . ?
C2 C1 1.412(4) . ?
C45 C44 1.398(4) . ?
C45 H45A 0.9500 . ?
C42 C43 1.367(4) . ?
C42 H42A 0.9500 . ?
C44 C43 1.387(4) . ?
C80 C79 1.375(4) . ?
C80 C75 1.427(4) . ?
C80 H80A 0.9500 . ?
C73 C74 1.365(4) . ?
C73 H73A 0.9500 . ?
C75 C74 1.411(4) . ?
C32 H32A 0.9500 . ?
C74 H74A 0.9500 . ?
C34 C35 1.400(4) . ?
C1 C71 1.449(4) . ?
C79 H79A 0.9500 . ?
C35 C36 1.379(4) . ?
C35 H35A 0.9500 . ?
C43 H43A 0.9500 . ?
F4 C6 1.326(4) . ?
C36 H36A 0.9500 . ?
C47 H47A 0.9800 . ?
C47 H47B 0.9800 . ?
C47 H47C 0.9800 . ?
C37 H37A 0.9800 . ?
C37 H37B 0.9800 . ?
C37 H37C 0.9800 . ?
S3 O4 1.422(3) . ?
S3 O3 1.427(3) . ?
S3 O5 1.437(2) . ?
S3 C5 1.817(4) . ?
F3 C5 1.334(4) . ?
F2 C5 1.329(4) . ?
F1 C5 1.320(4) . ?

loop_
_geom_torsion_atom_site_label_1
_geom_torsion_atom_site_label_2
_geom_torsion_atom_site_label_3
_geom_torsion_atom_site_label_4
_geom_torsion
_geom_torsion_site_symmetry_1
_geom_torsion_site_symmetry_2
_geom_torsion_site_symmetry_3
_geom_torsion_site_symmetry_4
_geom_torsion_publ_flag
N2 S1 N1 C1 0.9(2) . . . . ?
O7 S1 N1 C1 -178.3(2) . . . . ?
O8 S1 N1 C1 162.86(17) . . . . ?
O3 S1 N1 C1 36.4(2) . . . . ?
N2 S1 N1 C31 -178.0(2) . . . . ?
O7 S1 N1 C31 2.9(2) . . . . ?
O8 S1 N1 C31 -16.0(3) . . . . ?
O3 S1 N1 C31 -142.5(5) . . . . ?
O6 S2 O8 S1 147.91(11) . . . . ?
O7 S2 O8 S1 12.61(13) . . . . ?
C6 S2 O8 S1 -98.87(12) . . . . ?
N2 S1 O8 S2 172.95(13) . . . . ?
N1 S1 O8 S2 15.9(2) . . . . ?
O7 S1 O8 S2 -8.73(9) . . . . ?
O3 S1 O8 S2 40.35(16) . . . . ?
O6 S2 O7 S1 -152.59(12) . . . . ?
O8 S2 O7 S1 -16.59(17) . . . . ?
C6 S2 O7 S1 95.87(16) . . . . ?
N2 S1 O7 S2 49(3) . . . . ?
N1 S1 O7 S2 -155.37(14) . . . . ?
O8 S1 O7 S2 9.08(9) . . . . ?
O3 S1 O7 S2 -145.95(10) . . . . ?
N1 S1 N2 C2 -1.2(2) . . . . ?
O7 S1 N2 C2 154(3) . . . . ?
O8 S1 N2 C2 -166.66(17) . . . . ?
O3 S1 N2 C2 -10.72(19) . . . . ?
N1 S1 N2 C41 -178.6(2) . . . . ?
O7 S1 N2 C41 -23(3) . . . . ?
O8 S1 N2 C41 15.9(3) . . . . ?
O3 S1 N2 C41 171.9(2) . . . . ?
C1 N1 C31 C36 -96.7(3) . . . . ?
S1 N1 C31 C36 81.9(3) . . . . ?
C1 N1 C31 C32 79.2(4) . . . . ?
S1 N1 C31 C32 -102.1(3) . . . . ?
C79 C78 C77 C76 -0.2(4) . . . . ?
C79 C78 C77 C2 177.6(3) . . . . ?
C2 N2 C41 C46 -46.3(4) . . . . ?
S1 N2 C41 C46 130.7(2) . . . . ?
C2 N2 C41 C42 137.8(3) . . . . ?
S1 N2 C41 C42 -45.3(3) . . . . ?
C42 C41 C46 C45 -1.8(5) . . . . ?
N2 C41 C46 C45 -177.7(3) . . . . ?
C78 C77 C76 C75 1.2(5) . . . . ?
C2 C77 C76 C75 -177.2(3) . . . . ?
C78 C77 C76 C71 179.9(3) . . . . ?
C2 C77 C76 C71 1.5(3) . . . . ?
C41 N2 C2 C1 178.2(3) . . . . ?
S1 N2 C2 C1 1.2(3) . . . . ?
C41 N2 C2 C77 -3.2(6) . . . . ?
S1 N2 C2 C77 179.7(3) . . . . ?
C78 C77 C2 N2 2.1(7) . . . . ?
C76 C77 C2 N2 -179.8(4) . . . . ?
C78 C77 C2 C1 -179.3(3) . . . . ?
C76 C77 C2 C1 -1.3(3) . . . . ?
C41 C46 C45 C44 0.6(4) . . . . ?
C46 C41 C42 C43 2.0(5) . . . . ?
N2 C41 C42 C43 177.9(3) . . . . ?
C47 O2 C44 C43 171.6(3) . . . . ?
C47 O2 C44 C45 -8.5(4) . . . . ?
C46 C45 C44 O2 -179.4(3) . . . . ?
C46 C45 C44 C43 0.5(5) . . . . ?
C71 C72 C73 C74 0.4(5) . . . . ?
C77 C76 C75 C74 178.8(3) . . . . ?
C71 C76 C75 C74 0.2(4) . . . . ?
C77 C76 C75 C80 -1.4(4) . . . . ?
C71 C76 C75 C80 179.9(3) . . . . ?
C79 C80 C75 C76 0.7(4) . . . . ?
C79 C80 C75 C74 -179.6(3) . . . . ?
C34 C33 C32 C31 -0.1(4) . . . . ?
C36 C31 C32 C33 0.8(4) . . . . ?
N1 C31 C32 C33 -175.0(3) . . . . ?
C72 C73 C74 C75 -0.1(5) . . . . ?
C76 C75 C74 C73 -0.2(4) . . . . ?
C80 C75 C74 C73 -179.9(3) . . . . ?
C37 O1 C34 C33 -173.4(3) . . . . ?
C37 O1 C34 C35 7.2(4) . . . . ?
C32 C33 C34 O1 179.6(3) . . . . ?
C32 C33 C34 C35 -1.0(5) . . . . ?
C31 N1 C1 C2 178.5(3) . . . . ?
S1 N1 C1 C2 -0.4(3) . . . . ?
C31 N1 C1 C71 -1.8(5) . . . . ?
S1 N1 C1 C71 179.3(3) . . . . ?
N2 C2 C1 N1 -0.5(4) . . . . ?
C77 C2 C1 N1 -179.5(2) . . . . ?
N2 C2 C1 C71 179.7(2) . . . . ?
C77 C2 C1 C71 0.7(3) . . . . ?
C75 C80 C79 C78 0.2(5) . . . . ?
C77 C78 C79 C80 -0.5(5) . . . . ?
O1 C34 C35 C36 -179.3(3) . . . . ?
C33 C34 C35 C36 1.4(5) . . . . ?
C41 C42 C43 C44 -0.9(5) . . . . ?
O2 C44 C43 C42 179.6(3) . . . . ?
C45 C44 C43 C42 -0.3(5) . . . . ?
C73 C72 C71 C76 -0.4(4) . . . . ?
C73 C72 C71 C1 -176.9(3) . . . . ?
C75 C76 C71 C72 0.1(4) . . . . ?
C77 C76 C71 C72 -178.7(3) . . . . ?
C75 C76 C71 C1 177.6(3) . . . . ?
C77 C76 C71 C1 -1.1(3) . . . . ?
N1 C1 C71 C72 -2.6(7) . . . . ?
C2 C1 C71 C72 177.1(4) . . . . ?
N1 C1 C71 C76 -179.5(3) . . . . ?
C2 C1 C71 C76 0.2(3) . . . . ?
C32 C31 C36 C35 -0.5(5) . . . . ?
N1 C31 C36 C35 175.3(3) . . . . ?
C34 C35 C36 C31 -0.6(5) . . . . ?
O6 S2 C6 F4 -57.0(3) . . . . ?
O8 S2 C6 F4 -178.4(2) . . . . ?
O7 S2 C6 F4 62.0(3) . . . . ?
O6 S2 C6 F6 -177.1(3) . . . . ?
O8 S2 C6 F6 61.4(3) . . . . ?
O7 S2 C6 F6 -58.1(3) . . . . ?
O6 S2 C6 F5 63.3(3) . . . . ?
O8 S2 C6 F5 -58.1(3) . . . . ?
O7 S2 C6 F5 -177.7(3) . . . . ?
O4 S3 O3 S1 -124.12(15) . . . . ?
O5 S3 O3 S1 13.18(19) . . . . ?
C5 S3 O3 S1 125.44(14) . . . . ?
N2 S1 O3 S3 74.71(17) . . . . ?
N1 S1 O3 S3 -68.7(3) . . . . ?
O7 S1 O3 S3 -104.74(16) . . . . ?
O8 S1 O3 S3 -142.05(16) . . . . ?
O4 S3 C5 F1 -177.9(3) . . . . ?
O3 S3 C5 F1 -58.9(3) . . . . ?
O5 S3 C5 F1 61.1(3) . . . . ?
O4 S3 C5 F2 60.5(3) . . . . ?
O3 S3 C5 F2 179.5(3) . . . . ?
O5 S3 C5 F2 -60.5(3) . . . . ?
O4 S3 C5 F3 -58.3(3) . . . . ?
O3 S3 C5 F3 60.6(3) . . . . ?
O5 S3 C5 F3 -179.4(2) . . . . ?

loop_
_cod_related_entry_id
_cod_related_entry_database
_cod_related_entry_code
1 ChemSpider 30660972
